data_4121971
loop_
_publ_author_name
'Tirotta, Ilaria'
'Mastropietro, Alfonso'
'Cordiglieri, Chiara'
'Gazzera, Lara'
'Baggi, Fulvio'
'Baselli, Giuseppe'
'Grazia Bruzzone, Maria'
'Zucca, Ileana'
'Cavallo, Gabriella'
'Terraneo, Giancarlo'
'Baldelli Bombelli, Francesca'
'Metrangolo, Pierangelo'
'Resnati, Giuseppe'

_publ_section_title
;
 A Superfluorinated Molecular Probe for Highly Sensitive in Vivo(19)F-MRI.
;
_journal_issue 24
_journal_name_full 'Journal of the American Chemical Society'
_journal_page_first 8524
_journal_page_last 8527
_journal_paper_doi 10.1021/ja503270n
_journal_volume 136
_journal_year 2014
_chemical_formula_sum 'C21 H8 F36 O4'
_chemical_formula_weight 1008.27
_space_group_crystal_system monoclinic
_space_group_IT_number 14
_space_group_name_Hall '-P 2ybc'
_space_group_name_H-M_alt 'P 1 21/c 1'
_symmetry_space_group_name_Hall '-P 2ybc'
_symmetry_space_group_name_H-M 'P 1 21/c 1'
_atom_sites_solution_hydrogens geom
_atom_sites_solution_primary direct
_atom_sites_solution_secondary difmap
_audit_creation_method SHELXL-97
_audit_update_record
;
2014-03-05 # Formatted by publCIF

;
_cell_angle_alpha 90.00
_cell_angle_beta 92.683(7)
_cell_angle_gamma 90.00
_cell_formula_units_Z 4
_cell_length_a 11.147(3)
_cell_length_b 10.433(2)
_cell_length_c 27.580(7)
_cell_measurement_reflns_used 3124
_cell_measurement_temperature 103(2)
_cell_measurement_theta_max 19.91
_cell_measurement_theta_min 2.30
_cell_volume 3203.9(13)
_computing_cell_refinement 'Bruker SAINT'
_computing_data_collection 'Bruker APEX2'
_computing_data_reduction 'Bruker SAINT'
_computing_molecular_graphics
;
ORTEP-3 (Farrugia, L.J. (1997) Jour. Appl. Cryst. 30, 565)
Mercury (Macrae, C. F., Edgington, P. R., McCabe, P., Pidcock, E., 
Shields, G. P., Taylor, R., Towler, M. & van de Streek, J. (2006). 
J. Appl. Cryst. 39, 453-457
;
_computing_publication_material ShelXle
_computing_structure_refinement
;
G. M. Sheldrick, Acta Crystallogr. A, 2008, 64, 112.
;
_computing_structure_solution
;
G. M. Sheldrick, Acta Crystallogr. A, 2008, 64, 112.
;
_diffrn_ambient_temperature 103(2)
_diffrn_measured_fraction_theta_full 0.997
_diffrn_measured_fraction_theta_max 0.997
_diffrn_measurement_device_type 'Bruker APEX-II CCD'
_diffrn_measurement_method '\f and \w scans'
_diffrn_radiation_monochromator graphite
_diffrn_radiation_source 'fine-focus sealed tube'
_diffrn_radiation_type MoK\a
_diffrn_radiation_wavelength 0.71073
_diffrn_reflns_av_R_equivalents 0.1212
_diffrn_reflns_av_sigmaI/netI 0.0586
_diffrn_reflns_limit_h_max 11
_diffrn_reflns_limit_h_min -11
_diffrn_reflns_limit_k_max 9
_diffrn_reflns_limit_k_min -10
_diffrn_reflns_limit_l_max 27
_diffrn_reflns_limit_l_min -27
_diffrn_reflns_number 41537
_diffrn_reflns_theta_full 20.82
_diffrn_reflns_theta_max 20.82
_diffrn_reflns_theta_min 2.30
_diffrn_standards_decay_% 0.00
_exptl_absorpt_coefficient_mu 0.278
_exptl_absorpt_correction_T_max 0.7446
_exptl_absorpt_correction_T_min 0.6613
_exptl_absorpt_correction_type multi-scan
_exptl_absorpt_process_details 'Bruker (2001). SADABS. Bruker AXS Inc., Madison, Wisconsin, USA.'
_exptl_crystal_colour colourless
_exptl_crystal_density_diffrn 2.090
_exptl_crystal_density_method 'not measured'
_exptl_crystal_description table
_exptl_crystal_F_000 1960
_exptl_crystal_size_max 0.18
_exptl_crystal_size_mid 0.12
_exptl_crystal_size_min 0.02
_refine_diff_density_max 1.521
_refine_diff_density_min -0.684
_refine_diff_density_rms 0.122
_refine_ls_extinction_method none
_refine_ls_goodness_of_fit_ref 1.027
_refine_ls_hydrogen_treatment noref
_refine_ls_matrix_type full
_refine_ls_number_parameters 550
_refine_ls_number_reflns 3351
_refine_ls_number_restraints 12
_refine_ls_restrained_S_all 1.026
_refine_ls_R_factor_all 0.1236
_refine_ls_R_factor_gt 0.0794
_refine_ls_shift/su_max 0.000
_refine_ls_shift/su_mean 0.000
_refine_ls_structure_factor_coef Fsqd
_refine_ls_weighting_details 'calc w=1/[\s^2^(Fo^2^)+(0.1190P)^2^+38.7149P] where P=(Fo^2^+2Fc^2^)/3'
_refine_ls_weighting_scheme calc
_refine_ls_wR_factor_gt 0.2014
_refine_ls_wR_factor_ref 0.2390
_reflns_number_gt 2236
_reflns_number_total 3351
_reflns_threshold_expression >2\s(I)
_cod_data_source_file ja503270n_si_002.cif
_cod_data_source_block lg015
_cod_depositor_comments 'Adding full bibliography for 4121971.cif.'
_cod_original_cell_volume 3203.9(14)
_cod_database_code 4121971

loop_
_symmetry_equiv_pos_as_xyz
'x, y, z'
'-x, y+1/2, -z+1/2'
'-x, -y, -z'
'x, -y-1/2, z-1/2'

loop_
_atom_site_label
_atom_site_type_symbol
_atom_site_fract_x
_atom_site_fract_y
_atom_site_fract_z
_atom_site_U_iso_or_equiv
_atom_site_adp_type
_atom_site_occupancy
_atom_site_symmetry_multiplicity
_atom_site_calc_flag
_atom_site_refinement_flags
C1 C 0.1560(8) 0.8482(8) 0.1184(3) 0.008(2) Uani 1 1 d U
C2 C 0.0248(11) 0.8738(12) 0.1318(5) 0.048(4) Uani 1 1 d .
H2A H 0.0235 0.9140 0.1643 0.058 Uiso 1 1 calc R
H2B H -0.0147 0.9327 0.1079 0.058 Uiso 1 1 calc R
C3 C 0.1529(12) 0.8014(13) 0.0656(5) 0.049(4) Uani 1 1 d .
H3A H 0.0973 0.7278 0.0615 0.058 Uiso 1 1 calc R
H3B H 0.1244 0.8709 0.0435 0.058 Uiso 1 1 calc R
C4 C 0.2132(12) 0.7439(12) 0.1490(4) 0.046(3) Uani 1 1 d .
H4A H 0.1710 0.6619 0.1423 0.055 Uiso 1 1 calc R
H4B H 0.2981 0.7333 0.1407 0.055 Uiso 1 1 calc R
C5 C 0.2266(11) 0.9709(13) 0.1242(4) 0.046(3) Uani 1 1 d .
H5A H 0.2274 0.9985 0.1586 0.055 Uiso 1 1 calc R
H5B H 0.3106 0.9555 0.1157 0.055 Uiso 1 1 calc R
O1 O -0.0355(7) 0.7574(7) 0.1318(3) 0.041(2) Uani 1 1 d .
O2 O 0.2683(7) 0.7647(7) 0.0546(3) 0.035(2) Uani 1 1 d .
O3 O 0.2077(6) 0.7748(7) 0.1986(2) 0.0298(19) Uani 1 1 d .
O4 O 0.1775(7) 1.0668(7) 0.0951(2) 0.034(2) Uani 1 1 d .
C6 C -0.1517(8) 0.7416(9) 0.1456(3) 0.015(2) Uani 1 1 d U
C7 C -0.1886(11) 0.6097(11) 0.1222(4) 0.032(3) Uani 1 1 d .
F1 F -0.1052(6) 0.5222(6) 0.1311(2) 0.0373(17) Uani 1 1 d .
F2 F -0.2073(7) 0.6233(6) 0.0753(2) 0.059(2) Uani 1 1 d .
F3 F -0.2881(6) 0.5659(6) 0.1414(2) 0.0470(18) Uani 1 1 d .
C8 C -0.2367(10) 0.8475(11) 0.1261(4) 0.033(3) Uani 1 1 d .
F4 F -0.2152(7) 0.8712(6) 0.0797(2) 0.062(2) Uani 1 1 d .
F5 F -0.3507(6) 0.8143(7) 0.1289(3) 0.072(3) Uani 1 1 d .
F6 F -0.2205(5) 0.9574(6) 0.1493(2) 0.0365(16) Uani 1 1 d .
C9 C -0.1526(10) 0.7325(12) 0.2016(4) 0.034(3) Uani 1 1 d .
F7 F -0.2658(7) 0.7327(8) 0.2166(3) 0.076(3) Uani 1 1 d .
F8 F -0.1031(7) 0.8338(6) 0.2231(2) 0.0477(19) Uani 1 1 d .
F9 F -0.1016(8) 0.6278(7) 0.2182(2) 0.064(2) Uani 1 1 d .
C10 C 0.3176(8) 0.7529(9) 0.0100(3) 0.014(2) Uani 1 1 d .
C11 C 0.4527(12) 0.7311(15) 0.0197(5) 0.059(4) Uani 1 1 d .
F10 F 0.5036(6) 0.8507(7) 0.0329(2) 0.0486(19) Uani 1 1 d .
F11 F 0.4706(5) 0.6481(6) 0.0574(2) 0.0377(17) Uani 1 1 d .
F12 F 0.5013(6) 0.6768(7) -0.0182(2) 0.053(2) Uani 1 1 d .
C12 C 0.2639(13) 0.6356(14) -0.0177(5) 0.056(4) Uani 1 1 d .
F13 F 0.3129(6) 0.5271(5) 0.0042(2) 0.0402(17) Uani 1 1 d .
F14 F 0.2911(6) 0.6457(8) -0.0659(2) 0.056(2) Uani 1 1 d .
F15 F 0.1455(5) 0.6350(6) -0.0177(2) 0.0355(16) Uani 1 1 d .
C13 C 0.2948(14) 0.8766(13) -0.0207(5) 0.057(4) Uani 1 1 d .
F16 F 0.3805(7) 0.8869(6) -0.0541(3) 0.062(2) Uani 1 1 d .
F17 F 0.1837(5) 0.8704(6) -0.0430(2) 0.0318(16) Uani 1 1 d .
F18 F 0.3118(5) 0.9799(5) 0.0084(2) 0.0303(15) Uani 1 1 d .
C14 C 0.2895(8) 0.7432(9) 0.2364(3) 0.016(2) Uani 1 1 d .
C15 C 0.3941(11) 0.8438(13) 0.2391(4) 0.042(3) Uani 1 1 d .
F19 F 0.4367(5) 0.8606(6) 0.1954(2) 0.0390(17) Uani 1 1 d .
F20 F 0.3514(6) 0.9563(6) 0.2548(2) 0.0451(18) Uani 1 1 d .
F21 F 0.4829(6) 0.8040(7) 0.2688(2) 0.054(2) Uani 1 1 d .
C16 C 0.2152(11) 0.7520(12) 0.2822(4) 0.033(3) Uani 1 1 d .
F22 F 0.1465(6) 0.8550(6) 0.2815(2) 0.0390(17) Uani 1 1 d .
F23 F 0.2867(6) 0.7576(7) 0.3226(2) 0.0489(19) Uani 1 1 d .
F24 F 0.1441(6) 0.6483(6) 0.2846(2) 0.0410(17) Uani 1 1 d .
C17 C 0.3406(12) 0.6076(12) 0.2311(4) 0.040(3) Uani 1 1 d .
F25 F 0.3846(6) 0.5638(6) 0.2742(2) 0.0403(17) Uani 1 1 d .
F26 F 0.2549(6) 0.5258(6) 0.2152(2) 0.0399(17) Uani 1 1 d .
F27 F 0.4279(6) 0.6052(6) 0.1995(2) 0.0472(19) Uani 1 1 d .
C18 C 0.1845(9) 1.1988(10) 0.1022(3) 0.020(3) Uani 1 1 d .
C19 C 0.1574(10) 1.2594(11) 0.0521(4) 0.026(3) Uani 1 1 d .
F28 F 0.0670(5) 1.1955(6) 0.0286(2) 0.0315(16) Uani 1 1 d .
F29 F 0.2516(5) 1.2505(5) 0.02427(19) 0.0296(15) Uani 1 1 d .
F30 F 0.1246(5) 1.3802(6) 0.0550(2) 0.0360(16) Uani 1 1 d .
C20 C 0.3120(10) 1.2415(11) 0.1211(4) 0.028(3) Uani 1 1 d .
F31 F 0.3970(5) 1.1766(6) 0.0997(2) 0.0383(17) Uani 1 1 d .
F32 F 0.3294(5) 1.3654(6) 0.1135(2) 0.0415(17) Uani 1 1 d .
F33 F 0.3271(5) 1.2197(6) 0.1688(2) 0.0394(17) Uani 1 1 d .
C21 C 0.0906(9) 1.2429(10) 0.1382(4) 0.023(3) Uani 1 1 d .
F34 F 0.1076(5) 1.3622(6) 0.1533(2) 0.0366(16) Uani 1 1 d .
F35 F 0.0928(5) 1.1671(6) 0.17728(19) 0.0296(15) Uani 1 1 d .
F36 F -0.0202(5) 1.2343(6) 0.1179(2) 0.0305(15) Uani 1 1 d .

loop_
_atom_site_aniso_label
_atom_site_aniso_U_11
_atom_site_aniso_U_22
_atom_site_aniso_U_33
_atom_site_aniso_U_23
_atom_site_aniso_U_13
_atom_site_aniso_U_12
C1 0.009(5) 0.009(5) 0.006(4) 0.001(4) 0.003(4) -0.005(4)
C2 0.064(10) 0.034(8) 0.045(8) -0.003(6) -0.003(7) 0.014(7)
C3 0.046(9) 0.046(9) 0.052(9) 0.006(7) -0.014(7) -0.006(7)
C4 0.049(8) 0.046(9) 0.045(9) -0.008(7) 0.017(6) -0.001(7)
C5 0.039(8) 0.064(10) 0.034(7) -0.001(7) -0.001(6) 0.002(7)
O1 0.038(5) 0.033(5) 0.053(5) 0.012(4) 0.010(4) -0.011(4)
O2 0.040(5) 0.032(5) 0.035(5) 0.001(4) 0.026(4) -0.002(4)
O3 0.039(5) 0.034(5) 0.016(4) 0.006(3) -0.006(4) -0.010(4)
O4 0.059(5) 0.019(5) 0.025(4) 0.010(4) 0.021(4) 0.015(4)
C6 0.013(5) 0.019(5) 0.014(5) 0.006(4) 0.006(4) -0.006(4)
C7 0.041(8) 0.032(8) 0.025(7) 0.000(6) 0.003(6) -0.007(7)
F1 0.048(4) 0.018(4) 0.047(4) 0.009(3) 0.013(3) 0.010(3)
F2 0.125(7) 0.028(4) 0.022(4) -0.008(3) -0.019(4) -0.010(4)
F3 0.039(4) 0.036(4) 0.067(5) -0.008(3) 0.007(4) -0.016(3)
C8 0.028(8) 0.037(9) 0.033(8) 0.000(6) -0.011(5) 0.008(6)
F4 0.115(7) 0.036(4) 0.033(5) 0.001(3) -0.022(4) 0.019(4)
F5 0.029(5) 0.051(5) 0.133(8) -0.014(5) -0.024(4) 0.007(4)
F6 0.036(4) 0.023(4) 0.051(4) -0.010(3) 0.008(3) 0.006(3)
C9 0.032(8) 0.047(9) 0.025(7) -0.001(7) 0.010(6) -0.012(7)
F7 0.076(6) 0.099(7) 0.056(5) -0.020(5) 0.037(4) -0.043(5)
F8 0.086(5) 0.035(4) 0.022(4) -0.004(3) 0.000(3) -0.020(4)
F9 0.125(7) 0.043(5) 0.023(4) 0.006(3) -0.018(4) -0.001(5)
C10 0.010(5) 0.025(6) 0.009(5) 0.000(5) 0.008(4) -0.002(5)
C11 0.051(10) 0.068(11) 0.057(10) 0.009(9) 0.011(8) 0.012(8)
F10 0.035(4) 0.062(5) 0.047(4) 0.003(4) -0.006(3) -0.031(4)
F11 0.037(4) 0.039(4) 0.037(4) 0.010(3) -0.008(3) 0.015(3)
F12 0.037(4) 0.086(6) 0.039(4) -0.009(4) 0.017(3) 0.023(4)
C12 0.052(10) 0.055(11) 0.060(10) -0.014(8) 0.007(8) -0.013(8)
F13 0.057(4) 0.011(4) 0.054(4) 0.009(3) 0.020(3) 0.005(3)
F14 0.044(4) 0.100(6) 0.025(4) -0.035(4) 0.012(3) -0.002(4)
F15 0.019(4) 0.039(4) 0.048(4) -0.020(3) -0.002(3) -0.008(3)
C13 0.083(12) 0.039(9) 0.052(9) 0.004(8) 0.014(9) -0.004(8)
F16 0.104(6) 0.028(4) 0.059(5) 0.017(3) 0.070(5) 0.010(4)
F17 0.025(4) 0.044(4) 0.026(3) 0.015(3) -0.009(3) 0.002(3)
F18 0.043(4) 0.016(4) 0.033(4) -0.006(3) 0.014(3) 0.001(3)
C14 0.017(6) 0.018(6) 0.012(6) 0.005(5) 0.002(5) 0.006(5)
C15 0.044(8) 0.049(10) 0.032(8) 0.009(7) -0.005(7) -0.004(7)
F19 0.032(4) 0.044(4) 0.042(4) 0.011(3) 0.009(3) -0.010(3)
F20 0.057(5) 0.025(4) 0.052(4) -0.012(3) -0.017(3) -0.004(3)
F21 0.033(4) 0.074(5) 0.053(5) 0.017(4) -0.015(4) -0.008(4)
C16 0.038(8) 0.043(9) 0.017(7) -0.002(6) -0.001(6) 0.016(7)
F22 0.046(4) 0.038(4) 0.034(4) -0.002(3) 0.013(3) 0.021(4)
F23 0.070(5) 0.063(5) 0.014(4) -0.005(3) -0.006(3) 0.018(4)
F24 0.038(4) 0.043(4) 0.042(4) 0.018(3) 0.012(3) -0.003(4)
C17 0.049(8) 0.042(9) 0.027(7) 0.011(6) 0.004(7) 0.012(7)
F25 0.054(4) 0.031(4) 0.036(4) 0.010(3) 0.007(3) 0.021(3)
F26 0.055(5) 0.020(4) 0.046(4) 0.001(3) 0.008(3) -0.004(3)
F27 0.050(4) 0.048(5) 0.047(4) 0.005(3) 0.025(4) 0.025(3)
C18 0.022(6) 0.017(7) 0.020(6) 0.000(5) 0.002(5) -0.001(5)
C19 0.028(7) 0.025(8) 0.025(7) 0.001(5) 0.005(6) -0.002(6)
F28 0.028(4) 0.038(4) 0.029(4) 0.007(3) -0.002(3) -0.002(3)
F29 0.033(4) 0.032(4) 0.025(3) 0.012(3) 0.014(3) 0.001(3)
F30 0.040(4) 0.022(4) 0.047(4) 0.014(3) 0.012(3) 0.009(3)
C20 0.025(7) 0.035(8) 0.026(8) 0.004(6) 0.007(5) -0.002(6)
F31 0.017(3) 0.052(4) 0.047(4) 0.011(3) 0.008(3) 0.002(3)
F32 0.037(4) 0.031(4) 0.057(4) 0.002(3) 0.003(3) -0.020(3)
F33 0.029(4) 0.058(5) 0.031(4) 0.000(3) -0.003(3) -0.010(3)
C21 0.019(7) 0.026(8) 0.024(7) 0.001(6) 0.005(5) 0.004(5)
F34 0.051(4) 0.022(4) 0.038(4) -0.017(3) 0.015(3) -0.001(3)
F35 0.036(4) 0.037(4) 0.017(3) 0.001(3) 0.010(3) 0.002(3)
F36 0.019(4) 0.041(4) 0.031(4) -0.002(3) 0.004(3) 0.004(3)

loop_
_atom_type_symbol
_atom_type_description
_atom_type_scat_dispersion_real
_atom_type_scat_dispersion_imag
_atom_type_scat_source
C C 0.0033 0.0016 'International Tables Vol C Tables 4.2.6.8 and 6.1.1.4'
H H 0.0000 0.0000 'International Tables Vol C Tables 4.2.6.8 and 6.1.1.4'
O O 0.0106 0.0060 'International Tables Vol C Tables 4.2.6.8 and 6.1.1.4'
F F 0.0171 0.0103 'International Tables Vol C Tables 4.2.6.8 and 6.1.1.4'

loop_
_geom_angle_atom_site_label_1
_geom_angle_atom_site_label_2
_geom_angle_atom_site_label_3
_geom_angle
C4 C1 C5 110.4(9)
C4 C1 C3 107.0(9)
C5 C1 C3 111.1(8)
C4 C1 C2 111.8(8)
C5 C1 C2 108.8(8)
C3 C1 C2 107.6(8)
O1 C2 C1 108.1(9)
O1 C2 H2A 110.1
C1 C2 H2A 110.1
O1 C2 H2B 110.1
C1 C2 H2B 110.1
H2A C2 H2B 108.4
O2 C3 C1 108.4(9)
O2 C3 H3A 110.0
C1 C3 H3A 110.0
O2 C3 H3B 110.0
C1 C3 H3B 110.0
H3A C3 H3B 108.4
O3 C4 C1 110.1(9)
O3 C4 H4A 109.6
C1 C4 H4A 109.6
O3 C4 H4B 109.6
C1 C4 H4B 109.6
H4A C4 H4B 108.2
O4 C5 C1 111.3(9)
O4 C5 H5A 109.4
C1 C5 H5A 109.4
O4 C5 H5B 109.4
C1 C5 H5B 109.4
H5A C5 H5B 108.0
C6 O1 C2 124.4(8)
C10 O2 C3 129.2(9)
C14 O3 C4 128.0(9)
C5 O4 C18 128.1(9)
O1 C6 C8 112.9(8)
O1 C6 C9 109.5(8)
C8 C6 C9 111.1(9)
O1 C6 C7 102.9(8)
C8 C6 C7 110.0(8)
C9 C6 C7 110.1(8)
F2 C7 F1 109.7(9)
F2 C7 F3 109.5(9)
F1 C7 F3 106.4(9)
F2 C7 C6 109.8(9)
F1 C7 C6 111.2(9)
F3 C7 C6 110.2(9)
F6 C8 F5 108.0(9)
F6 C8 F4 106.1(9)
F5 C8 F4 108.6(9)
F6 C8 C6 112.7(9)
F5 C8 C6 111.7(9)
F4 C8 C6 109.5(9)
F9 C9 F8 110.2(9)
F9 C9 F7 107.1(10)
F8 C9 F7 103.8(9)
F9 C9 C6 112.2(9)
F8 C9 C6 112.2(9)
F7 C9 C6 110.9(9)
O2 C10 C11 106.7(9)
O2 C10 C12 110.5(8)
C11 C10 C12 108.8(10)
O2 C10 C13 110.5(8)
C11 C10 C13 110.6(10)
C12 C10 C13 109.7(9)
F12 C11 F11 106.2(11)
F12 C11 F10 114.0(11)
F11 C11 F10 108.8(11)
F12 C11 C10 111.1(11)
F11 C11 C10 109.6(10)
F10 C11 C10 107.0(10)
F15 C12 F14 105.3(10)
F15 C12 F13 111.8(10)
F14 C12 F13 112.5(10)
F15 C12 C10 111.6(10)
F14 C12 C10 108.5(10)
F13 C12 C10 107.2(10)
F18 C13 F17 114.0(11)
F18 C13 F16 104.8(10)
F17 C13 F16 110.5(11)
F18 C13 C10 108.8(10)
F17 C13 C10 109.2(10)
F16 C13 C10 109.3(10)
O3 C14 C17 112.3(8)
O3 C14 C16 104.0(8)
C17 C14 C16 110.4(8)
O3 C14 C15 109.7(8)
C17 C14 C15 110.1(9)
C16 C14 C15 110.2(9)
F21 C15 F19 108.3(10)
F21 C15 F20 109.9(10)
F19 C15 F20 108.9(10)
F21 C15 C14 110.7(9)
F19 C15 C14 110.0(9)
F20 C15 C14 109.1(9)
F22 C16 F23 107.4(9)
F22 C16 F24 108.2(9)
F23 C16 F24 108.9(9)
F22 C16 C14 111.7(9)
F23 C16 C14 111.2(9)
F24 C16 C14 109.4(9)
F27 C17 F26 107.8(9)
F27 C17 F25 108.9(9)
F26 C17 F25 107.3(9)
F27 C17 C14 111.4(9)
F26 C17 C14 110.9(9)
F25 C17 C14 110.5(9)
O4 C18 C19 105.8(8)
O4 C18 C21 110.4(8)
C19 C18 C21 110.2(8)
O4 C18 C20 112.0(9)
C19 C18 C20 108.8(8)
C21 C18 C20 109.6(8)
F30 C19 F29 109.4(8)
F30 C19 F28 107.5(9)
F29 C19 F28 106.3(8)
F30 C19 C18 112.4(9)
F29 C19 C18 111.2(9)
F28 C19 C18 109.9(8)
F32 C20 F31 108.4(8)
F32 C20 F33 107.9(9)
F31 C20 F33 106.9(9)
F32 C20 C18 111.4(9)
F31 C20 C18 111.5(9)
F33 C20 C18 110.6(8)
F34 C21 F36 108.1(8)
F34 C21 F35 107.9(8)
F36 C21 F35 106.3(8)
F34 C21 C18 112.9(8)
F36 C21 C18 110.6(8)
F35 C21 C18 110.7(8)

loop_
_geom_bond_atom_site_label_1
_geom_bond_atom_site_label_2
_geom_bond_distance
C1 C4 1.501(15)
C1 C5 1.507(15)
C1 C3 1.534(15)
C1 C2 1.549(15)
C2 O1 1.388(14)
C2 H2A 0.9900
C2 H2B 0.9900
C3 O2 1.389(14)
C3 H3A 0.9900
C3 H3B 0.9900
C4 O3 1.408(13)
C4 H4A 0.9900
C4 H4B 0.9900
C5 O4 1.380(14)
C5 H5A 0.9900
C5 H5B 0.9900
O1 C6 1.378(12)
O2 C10 1.377(11)
O3 C14 1.393(11)
O4 C18 1.393(12)
C6 C8 1.537(15)
C6 C9 1.548(14)
C6 C7 1.567(15)
C7 F2 1.308(12)
C7 F1 1.318(13)
C7 F3 1.331(12)
C8 F6 1.321(13)
C8 F5 1.323(13)
C8 F4 1.336(13)
C9 F9 1.304(14)
C9 F8 1.320(13)
C9 F7 1.345(13)
C10 C11 1.534(16)
C10 C12 1.548(16)
C10 C13 1.558(16)
C11 F12 1.327(15)
C11 F11 1.361(15)
C11 F10 1.411(16)
C12 F15 1.319(14)
C12 F14 1.381(15)
C12 F13 1.383(15)
C13 F18 1.352(14)
C13 F17 1.358(16)
C13 F16 1.362(15)
C14 C17 1.535(15)
C14 C16 1.547(14)
C14 C15 1.567(16)
C15 F21 1.320(13)
C15 F19 1.329(13)
C15 F20 1.346(14)
C16 F22 1.320(12)
C16 F23 1.340(12)
C16 F24 1.345(13)
C17 F27 1.335(13)
C17 F26 1.338(14)
C17 F25 1.346(12)
C18 C19 1.538(15)
C18 C21 1.546(14)
C18 C20 1.555(15)
C19 F30 1.317(12)
C19 F29 1.332(12)
C19 F28 1.349(12)
C20 F32 1.325(12)
C20 F31 1.326(12)
C20 F33 1.337(12)
C21 F34 1.323(12)
C21 F36 1.335(11)
C21 F35 1.336(11)

loop_
_geom_torsion_atom_site_label_1
_geom_torsion_atom_site_label_2
_geom_torsion_atom_site_label_3
_geom_torsion_atom_site_label_4
_geom_torsion
C4 C1 C2 O1 -50.9(12)
C5 C1 C2 O1 -173.1(9)
C3 C1 C2 O1 66.4(11)
C4 C1 C3 O2 -53.2(12)
C5 C1 C3 O2 67.4(12)
C2 C1 C3 O2 -173.6(9)
C5 C1 C4 O3 65.0(11)
C3 C1 C4 O3 -173.9(9)
C2 C1 C4 O3 -56.3(12)
C4 C1 C5 O4 178.0(9)
C3 C1 C5 O4 59.4(12)
C2 C1 C5 O4 -58.9(11)
C1 C2 O1 C6 174.9(8)
C1 C3 O2 C10 -158.7(9)
C1 C4 O3 C14 -148.0(9)
C1 C5 O4 C18 153.6(9)
C2 O1 C6 C8 42.6(13)
C2 O1 C6 C9 -81.9(12)
C2 O1 C6 C7 161.1(10)
O1 C6 C7 F2 -73.9(11)
C8 C6 C7 F2 46.7(12)
C9 C6 C7 F2 169.5(9)
O1 C6 C7 F1 47.7(10)
C8 C6 C7 F1 168.3(8)
C9 C6 C7 F1 -69.0(11)
O1 C6 C7 F3 165.5(8)
C8 C6 C7 F3 -74.0(11)
C9 C6 C7 F3 48.8(12)
O1 C6 C8 F6 -74.3(11)
C9 C6 C8 F6 49.2(12)
C7 C6 C8 F6 171.4(9)
O1 C6 C8 F5 163.8(9)
C9 C6 C8 F5 -72.7(11)
C7 C6 C8 F5 49.5(12)
O1 C6 C8 F4 43.5(12)
C9 C6 C8 F4 167.0(9)
C7 C6 C8 F4 -70.9(11)
O1 C6 C9 F9 -67.8(11)
C8 C6 C9 F9 166.7(9)
C7 C6 C9 F9 44.6(12)
O1 C6 C9 F8 56.9(12)
C8 C6 C9 F8 -68.5(12)
C7 C6 C9 F8 169.4(9)
O1 C6 C9 F7 172.5(9)
C8 C6 C9 F7 47.0(12)
C7 C6 C9 F7 -75.0(12)
C3 O2 C10 C11 170.9(11)
C3 O2 C10 C12 -71.0(13)
C3 O2 C10 C13 50.6(14)
O2 C10 C11 F12 158.9(10)
C12 C10 C11 F12 39.7(14)
C13 C10 C11 F12 -80.9(13)
O2 C10 C11 F11 41.8(13)
C12 C10 C11 F11 -77.4(13)
C13 C10 C11 F11 162.0(10)
O2 C10 C11 F10 -76.0(11)
C12 C10 C11 F10 164.8(9)
C13 C10 C11 F10 44.2(12)
O2 C10 C12 F15 49.3(13)
C11 C10 C12 F15 166.1(10)
C13 C10 C12 F15 -72.8(13)
O2 C10 C12 F14 164.8(9)
C11 C10 C12 F14 -78.4(12)
C13 C10 C12 F14 42.8(13)
O2 C10 C12 F13 -73.4(11)
C11 C10 C12 F13 43.4(12)
C13 C10 C12 F13 164.5(9)
O2 C10 C13 F18 41.5(13)
C11 C10 C13 F18 -76.4(13)
C12 C10 C13 F18 163.5(10)
O2 C10 C13 F17 -83.6(11)
C11 C10 C13 F17 158.5(10)
C12 C10 C13 F17 38.5(13)
O2 C10 C13 F16 155.4(9)
C11 C10 C13 F16 37.5(14)
C12 C10 C13 F16 -82.6(13)
C4 O3 C14 C17 -38.5(13)
C4 O3 C14 C16 -157.8(10)
C4 O3 C14 C15 84.3(12)
O3 C14 C15 F21 -168.9(9)
C17 C14 C15 F21 -44.9(12)
C16 C14 C15 F21 77.2(12)
O3 C14 C15 F19 -49.3(12)
C17 C14 C15 F19 74.7(11)
C16 C14 C15 F19 -163.2(9)
O3 C14 C15 F20 70.0(10)
C17 C14 C15 F20 -165.9(8)
C16 C14 C15 F20 -43.9(11)
O3 C14 C16 F22 -43.6(11)
C17 C14 C16 F22 -164.3(9)
C15 C14 C16 F22 73.9(11)
O3 C14 C16 F23 -163.6(8)
C17 C14 C16 F23 75.8(12)
C15 C14 C16 F23 -46.1(12)
O3 C14 C16 F24 76.1(9)
C17 C14 C16 F24 -44.5(11)
C15 C14 C16 F24 -166.4(8)
O3 C14 C17 F27 80.0(11)
C16 C14 C17 F27 -164.5(9)
C15 C14 C17 F27 -42.6(12)
O3 C14 C17 F26 -40.1(11)
C16 C14 C17 F26 75.4(11)
C15 C14 C17 F26 -162.7(8)
O3 C14 C17 F25 -158.9(9)
C16 C14 C17 F25 -43.4(12)
C15 C14 C17 F25 78.5(11)
C5 O4 C18 C19 159.5(10)
C5 O4 C18 C21 -81.3(12)
C5 O4 C18 C20 41.2(13)
O4 C18 C19 F30 160.4(8)
C21 C18 C19 F30 41.0(12)
C20 C18 C19 F30 -79.1(11)
O4 C18 C19 F29 -76.6(10)
C21 C18 C19 F29 164.0(8)
C20 C18 C19 F29 43.9(12)
O4 C18 C19 F28 40.8(11)
C21 C18 C19 F28 -78.6(11)
C20 C18 C19 F28 161.3(8)
O4 C18 C20 F32 160.5(8)
C19 C18 C20 F32 43.9(11)
C21 C18 C20 F32 -76.6(10)
O4 C18 C20 F31 39.3(11)
C19 C18 C20 F31 -77.3(11)
C21 C18 C20 F31 162.2(8)
O4 C18 C20 F33 -79.5(10)
C19 C18 C20 F33 163.9(9)
C21 C18 C20 F33 43.4(12)
O4 C18 C21 F34 168.2(8)
C19 C18 C21 F34 -75.3(11)
C20 C18 C21 F34 44.3(11)
O4 C18 C21 F36 -70.5(10)
C19 C18 C21 F36 46.0(11)
C20 C18 C21 F36 165.7(8)
O4 C18 C21 F35 47.0(11)
C19 C18 C21 F35 163.6(8)
C20 C18 C21 F35 -76.8(11)
